data_7718638
loop_
_publ_author_name
'Kirk, Ryan M.'
'Hill, Anthony F.'

_publ_section_title
;
 Pnictogen-functionalised isocyanide ligands.
;
_journal_issue 22
_journal_name_full 'Dalton transactions (Cambridge, England : 2003)'
_journal_page_first 8881
_journal_page_last 8887
_journal_paper_doi 10.1039/d5dt00992h
_journal_volume 54
_journal_year 2025
_chemical_formula_moiety 'C14 H18 N O5 P W'
_chemical_formula_sum 'C14 H18 N O5 P W'
_chemical_formula_weight 495.11
_chemical_properties_physical Air-sensitive
_space_group_crystal_system orthorhombic
_space_group_IT_number 62
_space_group_name_Hall '-P 2ac 2n'
_space_group_name_H-M_alt 'P n m a'
_atom_sites_solution_hydrogens geom
_atom_sites_solution_primary dual
_audit_creation_date 2024-04-12
_audit_creation_method
;
Olex2 1.3
(compiled 2020.11.12 svn.r5f609507 for OlexSys, GUI svn.r6408)
;
_audit_update_record
;
2024-11-20 deposited with the CCDC.	2025-04-30 downloaded from the CCDC.
;
_cell_angle_alpha 90
_cell_angle_beta 90
_cell_angle_gamma 90
_cell_formula_units_Z 4
_cell_length_a 22.1015(3)
_cell_length_b 13.5912(2)
_cell_length_c 5.92670(10)
_cell_measurement_reflns_used 14426
_cell_measurement_temperature 150.01(10)
_cell_measurement_theta_max 77.5270
_cell_measurement_theta_min 3.9560
_cell_volume 1780.30(5)
_computing_cell_refinement 'CrysAlisPro 1.171.42.85a (Rigaku OD, 2023)'
_computing_data_collection 'CrysAlisPro 1.171.42.85a (Rigaku OD, 2023)'
_computing_data_reduction 'CrysAlisPro 1.171.42.85a (Rigaku OD, 2023)'
_computing_molecular_graphics 'Olex2 1.3 (Dolomanov et al., 2009)'
_computing_publication_material 'Olex2 1.3 (Dolomanov et al., 2009)'
_computing_structure_refinement 'SHELXL 2018/3 (Sheldrick, 2015)'
_computing_structure_solution 'SHELXT 2018/2 (Sheldrick, 2018)'
_diffrn_ambient_environment N~2~
_diffrn_ambient_temperature 150.01(10)
_diffrn_detector 'Hybrid Pixel Array Detector'
_diffrn_detector_area_resol_mean 10.0000
_diffrn_detector_type HyPix
_diffrn_measured_fraction_theta_full 1.000
_diffrn_measured_fraction_theta_max 0.995
_diffrn_measurement_details
;
List of Runs (angles in degrees, time in seconds):

  # Type    Start    End  Width  t~exp~   \w     \q     \k     \f   Frames
#--------------------------------------------------------------------------
  1  \w     -2.00  24.00   0.50    0.50    --  -46.45  19.00-180.00   52
  2  \w     -1.00  25.00   0.50    0.50    --  -46.45  19.00   0.00   52
  3  \w    -43.00   1.00   0.50    0.50    --  -46.45  57.00 -60.00   88
  4  \w    -19.00  22.00   0.50    0.50    --  -46.45  38.00 150.00   82
  5  \w   -119.00  24.00   0.50    0.50    --  -46.45   0.00 -30.00  286
  6  \w     39.00  93.00   0.50    0.50    --   46.45-125.00  60.00  108
  7  \w     49.00  78.00   0.50    0.50    --   46.45-125.00-150.00   58
  8  \w    117.00 176.00   0.50    2.00    --  107.75  15.00 -60.00  118
  9  \w     33.00  59.00   0.50    2.00    --  107.75 -30.00 120.00   52
 10  \w     94.00 125.00   0.50    2.00    --  107.75-141.00-179.35   62
 11  \w     36.00  91.00   0.50    2.00    --  107.75 -95.00  30.00  110
 12  \w     48.00  73.00   0.50    2.00    --  107.75 -61.00 120.00   50
 13  \w     32.00  59.00   0.50    2.00    --  107.75 -30.00  30.00   54
 14  \w    104.00 175.00   0.50    2.00    --  107.75  30.00   0.00  142
 15  \w     32.00  57.00   0.50    2.00    --  107.75 -30.00 -60.00   50
 16  \w     49.00 110.00   0.50    2.00    --  107.75-125.00   0.00  122
 17  \w     35.00  92.00   0.50    2.00    --  107.75 -61.00-150.00  114
 18  \w     79.00 108.00   0.50    2.00    --  107.75-107.00-126.09   58
 19  \w     84.00 109.00   0.50    2.00    --  107.75-111.00-172.38   50
 20  \w     39.00  68.00   0.50    2.00    --  107.75 -45.00  60.00   58
 21  \w    140.00 178.00   0.50    2.00    --  107.75 125.00 -60.00   76
 22  \w     39.00  65.00   0.50    2.00    --  107.75 -45.00-150.00   52
 23  \w     37.00  65.00   0.50    2.00    --  107.75-107.00-126.09   56
 24  \w     37.00  70.00   0.50    2.00    --  107.75 -95.00 150.00   66
 25  \w     79.00 104.00   0.50    2.00    --  107.75 -95.00 150.00   50
 26  \w    104.00 159.00   0.50    2.00    --  107.75  30.00-150.00  110
 27  \w     95.00 146.00   0.50    2.00    --  107.75 125.00  90.00  102
 28  \w     53.00  90.00   0.50    2.00    --  107.75 -95.00  90.00   74
 29  \w     53.00 103.00   0.50    2.00    --  107.75 -95.00-150.00  100
 30  \w     45.00  75.00   0.50    2.00    --  107.75 -61.00 -30.00   60
 31  \w     59.00 104.00   0.50    2.00    --  107.75 -95.00 -90.00   90
 32  \w     95.00 131.00   0.50    2.00    --  107.75  45.00  60.00   72
 33  \w     37.00  73.00   0.50    2.00    --  107.75 -45.00-120.00   72
 34  \w    103.00 129.00   0.50    2.00    --  107.75 125.00 -60.00   52
 35  \w     45.00  72.00   0.50    2.00    --  107.75 -45.00 -30.00   54
 36  \w     83.00 108.00   0.50    2.00    --  107.75-110.00  81.01   50
 37  \w     78.00 104.00   0.50    2.00    --  107.75 -95.00   0.00   52
 38  \w     42.00  68.00   0.50    2.00    --  107.75-111.00-172.38   52
 39  \w     42.00  83.00   0.50    2.00    --  107.75-141.00-179.35   82
 40  \w     96.00 175.00   0.50    2.00    --  107.75  15.00 -90.00  158
 41  \w     42.00  67.00   0.50    2.00    --  107.75 -45.00 -90.00   50
 42  \w     35.00 106.00   0.50    2.00    --  107.75 -95.00  60.00  142
 43  \w     69.00 108.00   0.50    2.00    --  107.75-104.00 -17.11   78
;
_diffrn_measurement_device 'four-circle diffractometer'
_diffrn_measurement_device_type 'SuperNova, Dual, Cu at home/near, HyPix'
_diffrn_measurement_method '\w scans'
_diffrn_orient_matrix_type 'CrysAlisPro convention (1999,Acta A55,543-557)'
_diffrn_orient_matrix_UB_11 0.0540484000
_diffrn_orient_matrix_UB_12 0.0715095000
_diffrn_orient_matrix_UB_13 0.0081543000
_diffrn_orient_matrix_UB_21 -0.0438485000
_diffrn_orient_matrix_UB_22 0.0878884000
_diffrn_orient_matrix_UB_23 -0.0143791000
_diffrn_orient_matrix_UB_31 -0.0041498000
_diffrn_orient_matrix_UB_32 0.0026227000
_diffrn_orient_matrix_UB_33 0.2593790000
_diffrn_radiation_monochromator mirror
_diffrn_radiation_probe x-ray
_diffrn_radiation_type 'Cu K\a'
_diffrn_radiation_wavelength 1.54184
_diffrn_reflns_av_R_equivalents 0.0851
_diffrn_reflns_av_unetI/netI 0.0408
_diffrn_reflns_Laue_measured_fraction_full 1.000
_diffrn_reflns_Laue_measured_fraction_max 0.995
_diffrn_reflns_limit_h_max 28
_diffrn_reflns_limit_h_min -27
_diffrn_reflns_limit_k_max 17
_diffrn_reflns_limit_k_min -17
_diffrn_reflns_limit_l_max 7
_diffrn_reflns_limit_l_min -4
_diffrn_reflns_number 21172
_diffrn_reflns_point_group_measured_fraction_full 1.000
_diffrn_reflns_point_group_measured_fraction_max 0.995
_diffrn_reflns_theta_full 67.684
_diffrn_reflns_theta_max 78.082
_diffrn_reflns_theta_min 4.000
_diffrn_source 'micro-focus sealed X-ray tube'
_diffrn_source_type 'SuperNova (Cu) X-ray Source'
_exptl_absorpt_coefficient_mu 13.064
_exptl_absorpt_correction_T_max 1.000
_exptl_absorpt_correction_T_min 0.127
_exptl_absorpt_correction_type gaussian
_exptl_absorpt_process_details
;
CrysAlisPro 1.171.42.85a (Rigaku Oxford Diffraction, 2023)
Numerical absorption correction based on gaussian integration over
a multifaceted crystal model
Empirical absorption correction using spherical harmonics,
implemented in SCALE3 ABSPACK scaling algorithm.
;
_exptl_crystal_colour 'clear light colourless'
_exptl_crystal_density_diffrn 1.847
_exptl_crystal_description plate
_exptl_crystal_F_000 952
_exptl_crystal_recrystallization_method 'Re-crystallisation from solvent: benzene'
_exptl_crystal_size_max 0.26
_exptl_crystal_size_mid 0.1
_exptl_crystal_size_min 0.02
_refine_diff_density_max 1.294
_refine_diff_density_min -1.652
_refine_diff_density_rms 0.159
_refine_ls_extinction_method none
_refine_ls_goodness_of_fit_ref 1.052
_refine_ls_hydrogen_treatment constr
_refine_ls_matrix_type full
_refine_ls_number_parameters 112
_refine_ls_number_reflns 1978
_refine_ls_number_restraints 0
_refine_ls_restrained_S_all 1.052
_refine_ls_R_factor_all 0.0359
_refine_ls_R_factor_gt 0.0338
_refine_ls_shift/su_max 0.001
_refine_ls_shift/su_mean 0.000
_refine_ls_structure_factor_coef Fsqd
_refine_ls_weighting_details 'w=1/[\s^2^(Fo^2^)+(0.0694P)^2^] where P=(Fo^2^+2Fc^2^)/3'
_refine_ls_weighting_scheme calc
_refine_ls_wR_factor_gt 0.0878
_refine_ls_wR_factor_ref 0.0902
_reflns_Friedel_coverage 0.000
_reflns_number_gt 1831
_reflns_number_total 1978
_reflns_threshold_expression 'I > 2\s(I)'
_cod_data_source_file d5dt00992h2.cif
_cod_data_source_block rmk_353_scale
_cod_depositor_comments 'Adding full bibliography for 7718628--7718640.cif.'
_cod_database_code 7718638
_shelx_shelxl_version_number 2018/3
_chemical_oxdiff_formula C14H18W1N1P1O5
_chemical_oxdiff_usercomment 'pentane evap'
_shelx_space_group_comment
;
The symmetry employed for this shelxl refinement is uniquely defined
by the following loop, which should always be used as a source of
symmetry information in preference to the above space-group names.
They are only intended as comments.
;
_shelx_estimated_absorpt_t_max 0.780
_shelx_estimated_absorpt_t_min 0.132
_reflns_odcompleteness_completeness 99.95
_reflns_odcompleteness_iscentric 1
_reflns_odcompleteness_theta 74.33
_olex2_refinement_description
;
1.a Idealised Me refined as rotating group:
 C7(H7A,H7B,H7C), C6(H6A,H6B,H6C), C8(H8A,H8B,H8C)
;
_ins_header
;
TITL RMK_353_scale in Pnma 
REM Pnma (#62, found as Pcmn in -cba setting)
CELL 1.54184  22.101511  13.591167   5.926654  90.0000  90.0000  90.0000
ZERR    4.00   0.000255   0.000167   0.000052   0.0000   0.0000   0.0000
LATT  1
SYMM -x+1/2,-y, z+1/2 
SYMM -x, y+1/2,-z 
SYMM  x+1/2,-y+1/2,-z+1/2 
SFAC C H N O P W
UNIT 56.00 72.00 4.00 20.00 4.00 4.00
REM  CrysAlisPro recorded range (K): Min=150.0; max=150.0; aver:150.0
TEMP -123
SIZE 0.02 0.10 0.26
TREF
HKLF 4
END
;
_olex2_submission_special_instructions 'No special instructions were received'
_oxdiff_exptl_absorpt_empirical_details
;
Empirical correction (ABSPACK) includes:
- Absorption correction using spherical harmonics
- Frame scaling
;
_oxdiff_exptl_absorpt_empirical_full_max 2.101
_oxdiff_exptl_absorpt_empirical_full_min 0.511

loop_
_space_group_symop_operation_xyz
'x, y, z'
'-x+1/2, -y, z+1/2'
'-x, y+1/2, -z'
'x+1/2, -y+1/2, -z+1/2'
'-x, -y, -z'
'x-1/2, y, -z-1/2'
'x, -y-1/2, z'
'-x-1/2, y-1/2, z-1/2'

loop_
_atom_site_label
_atom_site_type_symbol
_atom_site_fract_x
_atom_site_fract_y
_atom_site_fract_z
_atom_site_U_iso_or_equiv
_atom_site_adp_type
_atom_site_occupancy
_atom_site_site_symmetry_order
_atom_site_calc_flag
_atom_site_refinement_flags_posn
_atom_site_refinement_flags_adp
_atom_site_refinement_flags_occupancy
_atom_site_disorder_assembly
_atom_site_disorder_group
W1 W 0.19898(2) 0.250000 0.47232(4) 0.02750(13) Uani 1 2 d S T P . .
P1 P 0.39784(4) 0.250000 0.87518(15) 0.0230(2) Uani 1 2 d S T P . .
O2 O 0.14629(13) 0.4100(2) 0.8114(5) 0.0461(6) Uani 1 1 d . . . . .
O1 O 0.07811(17) 0.250000 0.1867(7) 0.0489(9) Uani 1 2 d S T P . .
C5 C 0.42938(16) 0.3645(2) 0.7453(5) 0.0281(6) Uani 1 1 d . . . . .
C1 C 0.1220(2) 0.250000 0.2895(8) 0.0355(10) Uani 1 2 d S T P . .
C4 C 0.2821(2) 0.250000 0.6505(8) 0.0277(8) Uani 1 2 d S T P . .
O3 O 0.25428(14) 0.0815(2) 0.1595(6) 0.0574(8) Uani 1 1 d . . . . .
N1 N 0.32919(18) 0.250000 0.7352(7) 0.0306(8) Uani 1 2 d S T P . .
C2 C 0.16511(15) 0.3542(3) 0.6889(6) 0.0331(7) Uani 1 1 d . . . . .
C7 C 0.4282(2) 0.3721(3) 0.4886(6) 0.0446(10) Uani 1 1 d . . . . .
H7A H 0.457016 0.325058 0.424180 0.067 Uiso 1 1 calc R U . . .
H7B H 0.439344 0.438950 0.442994 0.067 Uiso 1 1 calc R U . . .
H7C H 0.387378 0.357053 0.433685 0.067 Uiso 1 1 calc R U . . .
C6 C 0.39047(17) 0.4477(3) 0.8436(7) 0.0399(7) Uani 1 1 d . . . . .
H6A H 0.349433 0.443463 0.781776 0.060 Uiso 1 1 calc R U . . .
H6B H 0.408302 0.511356 0.803615 0.060 Uiso 1 1 calc R U . . .
H6C H 0.388855 0.441327 1.008218 0.060 Uiso 1 1 calc R U . . .
C3 C 0.23473(16) 0.1421(3) 0.2680(6) 0.0373(7) Uani 1 1 d . . . . .
C8 C 0.49438(17) 0.3759(3) 0.8335(8) 0.0445(8) Uani 1 1 d . . . . .
H8A H 0.495181 0.362934 0.996118 0.067 Uiso 1 1 calc R U . . .
H8B H 0.508568 0.443006 0.804540 0.067 Uiso 1 1 calc R U . . .
H8C H 0.520850 0.328912 0.755990 0.067 Uiso 1 1 calc R U . . .

loop_
_atom_site_aniso_label
_atom_site_aniso_U_11
_atom_site_aniso_U_22
_atom_site_aniso_U_33
_atom_site_aniso_U_23
_atom_site_aniso_U_13
_atom_site_aniso_U_12
W1 0.02352(18) 0.02795(18) 0.03103(18) 0.000 -0.00296(5) 0.000
P1 0.0245(5) 0.0229(5) 0.0216(5) 0.000 -0.0008(3) 0.000
O2 0.0515(14) 0.0405(13) 0.0464(13) -0.0057(12) -0.0024(12) 0.0112(12)
O1 0.0350(18) 0.064(2) 0.0480(19) 0.000 -0.0137(17) 0.000
C5 0.0336(14) 0.0220(13) 0.0286(14) 0.0001(11) 0.0004(11) -0.0015(11)
C1 0.033(2) 0.041(3) 0.032(2) 0.000 -0.0062(17) 0.000
C4 0.027(2) 0.0228(19) 0.0332(19) 0.000 -0.0038(18) 0.000
O3 0.0547(16) 0.0604(18) 0.0570(16) -0.0197(15) 0.0015(14) 0.0131(15)
N1 0.0291(18) 0.0285(18) 0.0341(18) 0.000 0.0002(15) 0.000
C2 0.0325(14) 0.0304(15) 0.0364(16) 0.0008(13) -0.0023(13) 0.0006(12)
C7 0.074(3) 0.0286(19) 0.0315(16) 0.0069(12) 0.0045(16) -0.0119(19)
C6 0.0497(19) 0.0248(15) 0.0453(17) -0.0039(14) 0.0040(15) 0.0048(13)
C3 0.0317(14) 0.0438(18) 0.0365(15) -0.0052(14) -0.0015(12) 0.0019(13)
C8 0.0358(16) 0.0354(17) 0.062(2) 0.0048(17) -0.0047(17) -0.0121(14)

loop_
_atom_type_symbol
_atom_type_description
_atom_type_scat_dispersion_real
_atom_type_scat_dispersion_imag
_atom_type_scat_source
C C 0.0181 0.0091 'International Tables Vol C Tables 4.2.6.8 and 6.1.1.4'
H H 0.0000 0.0000 'International Tables Vol C Tables 4.2.6.8 and 6.1.1.4'
N N 0.0311 0.0180 'International Tables Vol C Tables 4.2.6.8 and 6.1.1.4'
O O 0.0492 0.0322 'International Tables Vol C Tables 4.2.6.8 and 6.1.1.4'
P P 0.2955 0.4335 'International Tables Vol C Tables 4.2.6.8 and 6.1.1.4'
W W -5.4734 5.5774 'International Tables Vol C Tables 4.2.6.8 and 6.1.1.4'

loop_
_exptl_crystal_face_index_h
_exptl_crystal_face_index_k
_exptl_crystal_face_index_l
_exptl_crystal_face_perp_dist
-1 -9 0 0.0475
1 9 0 0.0475
1 0 -4 0.1293
-1 0 4 0.1293
-14 2 0 0.0095
14 -2 0 0.0095

loop_
_geom_angle_atom_site_label_1
_geom_angle_atom_site_label_2
_geom_angle_atom_site_label_3
_geom_angle
_geom_angle_site_symmetry_1
_geom_angle_site_symmetry_3
_geom_angle_publ_flag
C1 W1 C4 177.42(19) . . ?
C1 W1 C2 91.61(14) . . ?
C1 W1 C2 91.61(14) . 7_565 ?
C1 W1 C3 90.45(13) . . ?
C1 W1 C3 90.45(13) . 7_565 ?
C2 W1 C4 90.26(13) 7_565 . ?
C2 W1 C4 90.26(13) . . ?
C2 W1 C2 87.22(19) . 7_565 ?
C2 W1 C3 177.28(13) 7_565 7_565 ?
C2 W1 C3 90.95(15) 7_565 . ?
C2 W1 C3 177.28(13) . . ?
C2 W1 C3 90.95(15) . 7_565 ?
C3 W1 C4 87.74(13) 7_565 . ?
C3 W1 C4 87.74(13) . . ?
C3 W1 C3 90.8(2) 7_565 . ?
C5 P1 C5 112.6(2) . 7_565 ?
N1 P1 C5 97.44(13) . . ?
N1 P1 C5 97.44(13) . 7_565 ?
C7 C5 P1 117.4(2) . . ?
C7 C5 C6 108.6(3) . . ?
C7 C5 C8 110.4(3) . . ?
C6 C5 P1 104.3(2) . . ?
C6 C5 C8 108.7(3) . . ?
C8 C5 P1 107.0(2) . . ?
O1 C1 W1 179.7(4) . . ?
N1 C4 W1 175.8(4) . . ?
C4 N1 P1 177.1(4) . . ?
O2 C2 W1 178.6(3) . . ?
C5 C7 H7A 109.5 . . ?
C5 C7 H7B 109.5 . . ?
C5 C7 H7C 109.5 . . ?
H7A C7 H7B 109.5 . . ?
H7A C7 H7C 109.5 . . ?
H7B C7 H7C 109.5 . . ?
C5 C6 H6A 109.5 . . ?
C5 C6 H6B 109.5 . . ?
C5 C6 H6C 109.5 . . ?
H6A C6 H6B 109.5 . . ?
H6A C6 H6C 109.5 . . ?
H6B C6 H6C 109.5 . . ?
O3 C3 W1 178.5(3) . . ?
C5 C8 H8A 109.5 . . ?
C5 C8 H8B 109.5 . . ?
C5 C8 H8C 109.5 . . ?
H8A C8 H8B 109.5 . . ?
H8A C8 H8C 109.5 . . ?
H8B C8 H8C 109.5 . . ?

loop_
_geom_bond_atom_site_label_1
_geom_bond_atom_site_label_2
_geom_bond_distance
_geom_bond_site_symmetry_2
_geom_bond_publ_flag
W1 C1 2.018(5) . ?
W1 C4 2.119(4) . ?
W1 C2 2.053(4) 7_565 ?
W1 C2 2.053(4) . ?
W1 C3 2.059(4) 7_565 ?
W1 C3 2.059(4) . ?
P1 C5 1.871(3) . ?
P1 C5 1.871(3) 7_565 ?
P1 N1 1.729(4) . ?
O2 C2 1.129(5) . ?
O1 C1 1.145(6) . ?
C5 C7 1.525(4) . ?
C5 C6 1.535(4) . ?
C5 C8 1.537(4) . ?
C4 N1 1.156(6) . ?
O3 C3 1.131(5) . ?
C7 H7A 0.9800 . ?
C7 H7B 0.9800 . ?
C7 H7C 0.9800 . ?
C6 H6A 0.9800 . ?
C6 H6B 0.9800 . ?
C6 H6C 0.9800 . ?
C8 H8A 0.9800 . ?
C8 H8B 0.9800 . ?
C8 H8C 0.9800 . ?

loop_
_geom_torsion_atom_site_label_1
_geom_torsion_atom_site_label_2
_geom_torsion_atom_site_label_3
_geom_torsion_atom_site_label_4
_geom_torsion
_geom_torsion_site_symmetry_1
_geom_torsion_site_symmetry_2
_geom_torsion_site_symmetry_3
_geom_torsion_site_symmetry_4
_geom_torsion_publ_flag
C5 P1 C5 C7 50.2(4) 7_565 . . . ?
C5 P1 C5 C6 170.47(16) 7_565 . . . ?
C5 P1 C5 C8 -74.4(3) 7_565 . . . ?
N1 P1 C5 C7 -51.0(3) . . . . ?
N1 P1 C5 C6 69.2(3) . . . . ?
N1 P1 C5 C8 -175.7(3) . . . . ?

loop_
_exptl_oxdiff_crystal_face_indexfrac_h
_exptl_oxdiff_crystal_face_indexfrac_k
_exptl_oxdiff_crystal_face_indexfrac_l
_exptl_oxdiff_crystal_face_x
_exptl_oxdiff_crystal_face_y
_exptl_oxdiff_crystal_face_z
-1.0865 -8.7976 0.0371 -0.6875 -0.7261 -0.0089
1.0865 8.7976 -0.0371 0.6875 0.7261 0.0089
0.7881 -0.3824 -3.8381 -0.0160 -0.0130 -0.9998
-0.7881 0.3824 3.8381 0.0160 0.0130 0.9998
-14.0905 1.5800 -0.2051 -0.6503 0.7597 0.0094
14.0905 -1.5800 0.2051 0.6503 -0.7597 -0.0094
